data_2008612
loop_
_publ_author_name
'Virovets, Alexander V.'
'Naumov, Dmitry Yu.'
'Lavrenova, Ludmila G.'
'Bushuev, Mark B.'

_publ_section_title Bis(3-acetylamino-1,2,4-triazole-<i>O</i>,<i>N</i>^4^)bis(nitrato-<i>O</i>)copper(II)
_journal_issue 6
_journal_name_full 'Acta Crystallographica Section C'
_journal_page_first IUC9900059
_journal_paper_doi 10.1107/S0108270199099357
_journal_volume 55
_journal_year 1999
_chemical_formula_iupac '[Cu (N O3)2 (C4 H6 N4 O)2]'
_chemical_formula_moiety 'Cu, (C4 H6 N4 O)2, 2(N O3)'
_chemical_formula_sum 'C8 H12 Cu N10 O8'
_chemical_formula_weight 439.82
_chemical_name_common none
_chemical_name_systematic
;
Bis(3-acetylamino-1,2,4-triazole-O,N^4^) dinitratocopper (II)
;
_space_group_IT_number 14
_symmetry_cell_setting monoclinic
_symmetry_space_group_name_Hall '-P 2yn'
_symmetry_space_group_name_H-M 'P 1 21/n 1'
_audit_creation_method 'X-RED  (Stoe, 1999b)'
_cell_angle_alpha 90.00
_cell_angle_beta 108.008(4)
_cell_angle_gamma 90.00
_cell_formula_units_Z 2
_cell_length_a 8.1525(5)
_cell_length_b 7.9948(5)
_cell_length_c 12.7269(6)
_cell_measurement_reflns_used 108
_cell_measurement_temperature 293(2)
_cell_measurement_theta_max 18.8
_cell_measurement_theta_min 15.1
_cell_volume 788.87(8)
_computing_cell_refinement 'STADI4 (Stoe, 1999a)'
_computing_data_collection 'STADI4 (Stoe, 1999a)'
_computing_data_reduction 'X-RED  (Stoe, 1999b)'
_computing_structure_refinement SHELX97
_computing_structure_solution 'SHELX97 (Sheldrick, 1997)'
_diffrn_ambient_temperature 293.0(10)
_diffrn_measured_fraction_theta_full 1.000
_diffrn_measured_fraction_theta_max 1.000
_diffrn_measurement_device 'Stoe Stadi-4 four-circle'
_diffrn_measurement_method
;
Scan width (\w) = 1.15-1.35, scan ratio 2\q:\w = 1.00
I(Net) and \s(I) calculated according to Blessing (1987)
;
_diffrn_radiation_monochromator 'planar graphite'
_diffrn_radiation_source 'fine-focus sealed tube'
_diffrn_radiation_type MoK\a
_diffrn_radiation_wavelength 0.71069
_diffrn_reflns_av_R_equivalents 0.045
_diffrn_reflns_av_sigmaI/netI 0.0189
_diffrn_reflns_limit_h_max 10
_diffrn_reflns_limit_h_min -11
_diffrn_reflns_limit_k_max 11
_diffrn_reflns_limit_k_min 0
_diffrn_reflns_limit_l_max 17
_diffrn_reflns_limit_l_min 0
_diffrn_reflns_number 2564
_diffrn_reflns_theta_full 30.04
_diffrn_reflns_theta_max 30.04
_diffrn_reflns_theta_min 2.65
_diffrn_standards_decay_% 0
_diffrn_standards_interval_time 60
_diffrn_standards_number 3
_exptl_absorpt_coefficient_mu 1.454
_exptl_absorpt_correction_T_max 0.7458
_exptl_absorpt_correction_T_min 0.6103
_exptl_absorpt_correction_type integration
_exptl_absorpt_process_details 'X-RED  (Stoe, 1999b)'
_exptl_crystal_colour blue
_exptl_crystal_density_diffrn 1.852
_exptl_crystal_density_meas ?
_exptl_crystal_density_method 'not measured'
_exptl_crystal_description prism
_exptl_crystal_F_000 446
_exptl_crystal_size_max 0.360
_exptl_crystal_size_mid 0.307
_exptl_crystal_size_min 0.200
_refine_diff_density_max 0.514
_refine_diff_density_min -0.727
_refine_ls_extinction_coef 0.004(2)
_refine_ls_extinction_method SHELX97
_refine_ls_goodness_of_fit_ref 1.080
_refine_ls_hydrogen_treatment mixed
_refine_ls_matrix_type full
_refine_ls_number_parameters 132
_refine_ls_number_reflns 2306
_refine_ls_number_restraints 0
_refine_ls_restrained_S_all 1.080
_refine_ls_R_factor_all 0.040
_refine_ls_R_factor_gt 0.034
_refine_ls_shift/su_max 0.038
_refine_ls_shift/su_mean 0.001
_refine_ls_structure_factor_coef Fsqd
_refine_ls_weighting_details 'calc w = 1/[\s^2^(Fo^2^)+(0.0580P)^2^+0.3719P] where P = (Fo^2^+2Fc^2^)/3'
_refine_ls_weighting_scheme calc
_refine_ls_wR_factor_ref 0.104
_reflns_number_gt 2047
_reflns_number_total 2306
_reflns_threshold_expression I>2\s(I)
_cod_data_source_file qa0112.cif
_cod_data_source_block qa0112
_cod_depositor_comments
;
The following automatic conversions were performed:

'_chemical_melting_point' value 'none' was changed to '?' - the value
is undefined or not given.

Automatic conversion script
Id: cif_fix_values 1646 2011-03-28 12:23:43Z adriana 

The following automatic conversions were performed:

'_chemical_melting_point' value 'none' was changed to '?' - the value
is undefined or not given.

Automatic conversion script
Id: cif_fix_values 1715 2011-07-08 13:25:40Z adriana 

The following automatic conversions were performed:

'_exptl_crystal_density_meas' value 'none' was changed to '?' - the
value is perceived as not measured.

Automatic conversion script
Id: cif_fix_values 3008 2015-01-20 13:52:24Z robertas 
;
_cod_original_sg_symbol_H-M 'P 21/n'
_cod_database_code 2008612

loop_
_symmetry_equiv_pos_as_xyz
'x, y, z'
'-x+1/2, y+1/2, -z+1/2'
'-x, -y, -z'
'x-1/2, -y-1/2, z-1/2'

loop_
_atom_site_label
_atom_site_fract_x
_atom_site_fract_y
_atom_site_fract_z
_atom_site_U_iso_or_equiv
_atom_site_adp_type
_atom_site_calc_flag
_atom_site_refinement_flags
_atom_site_occupancy
_atom_site_disorder_assembly
_atom_site_disorder_group
_atom_site_type_symbol
Cu1 .5 .5 0 .02617(13) Uani d S 1 . . Cu
N1 .2514(3) .5101(2) -.33135(15) .0378(4) Uani d . 1 . . N
H1 .1654 .4909 -.3893 .078(13) Uiso calc R 1 . . H
N2 .4050(2) .5760(2) -.33289(13) .0354(4) Uani d . 1 . . N
C3 .4925(2) .5823(2) -.22692(13) .0243(3) Uani d . 1 . . C
N4 .4044(2) .5249(2) -.15940(13) .0263(3) Uani d . 1 . . N
C5 .2519(3) .4798(3) -.22931(16) .0326(4) Uani d . 1 . . C
H5 .1608 .4344 -.2093 .045(7) Uiso calc R 1 . . H
N6 .6588(2) .6426(2) -.19107(12) .0273(3) Uani d . 1 . . N
H6 .7006 .6800 -.2408 .057(9) Uiso calc R 1 . . H
C7 .7616(2) .6486(2) -.08628(14) .0258(3) Uani d . 1 . . C
C8 .9387(3) .7166(3) -.06822(17) .0365(4) Uani d . 1 . . C
H81 .9603 .8048 -.0145 .096(14) Uiso calc R 1 . . H
H82 .9478 .7597 -.1366 .17(2) Uiso calc R 1 . . H
H83 1.0218 .6290 -.0419 .121(16) Uiso calc R 1 . . H
O1 .71686(17) .60063(18) -.00587(10) .0302(3) Uani d . 1 . . O
N1A .3562(2) .8403(2) .09877(13) .0303(3) Uani d . 1 . . N
O1A .4079(2) .7968(2) .01977(13) .0444(4) Uani d . 1 . . O
O2A .3045(2) .7316(2) .15120(13) .0432(4) Uani d . 1 . . O
O3A .3585(3) .9882(2) .1255(3) .0646(7) Uani d . 1 . . O

loop_
_atom_site_aniso_label
_atom_site_aniso_U_11
_atom_site_aniso_U_22
_atom_site_aniso_U_33
_atom_site_aniso_U_12
_atom_site_aniso_U_13
_atom_site_aniso_U_23
Cu1 .02721(18) .0379(2) .01540(16) -.00636(11) .00958(11) .00118(10)
N1 .0341(9) .0559(11) .0215(8) -.0009(7) .0056(6) -.0024(7)
N2 .0378(8) .0501(10) .0197(7) .0009(8) .0109(6) .0020(7)
C3 .0309(8) .0264(8) .0184(7) .0028(6) .0118(6) .0007(6)
N4 .0290(7) .0334(8) .0186(6) -.0024(6) .0105(5) -.0001(5)
C5 .0306(9) .0445(11) .0235(9) -.0027(7) .0097(7) -.0024(7)
N6 .0331(7) .0313(7) .0224(6) -.0028(6) .0157(6) .0027(5)
C7 .0296(8) .0257(7) .0262(8) -.0010(6) .0145(6) .0001(6)
C8 .0297(9) .0471(11) .0358(10) -.0091(8) .0146(8) .0011(8)
O1 .0307(6) .0418(7) .0203(6) -.0070(5) .0114(5) .0002(5)
N1A .0300(7) .0316(7) .0306(7) .0065(6) .0110(6) .0014(6)
O1A .0591(10) .0500(9) .0344(7) .0116(8) .0297(7) .0097(7)
O2A .0661(11) .0367(8) .0392(8) .0066(7) .0343(8) .0040(6)
O3A .0720(14) .0314(9) .103(2) .0019(8) .0453(14) -.0099(9)

loop_
_atom_type_symbol
_atom_type_description
_atom_type_scat_dispersion_real
_atom_type_scat_dispersion_imag
_atom_type_scat_source
C C 0.0033 0.0016 'International Tables Vol C Tables 4.2.6.8 and 6.1.1.4'
H H 0.0000 0.0000 'International Tables Vol C Tables 4.2.6.8 and 6.1.1.4'
N N 0.0061 0.0033 'International Tables Vol C Tables 4.2.6.8 and 6.1.1.4'
O O 0.0106 0.0060 'International Tables Vol C Tables 4.2.6.8 and 6.1.1.4'
Cu Cu 0.3201 1.2651 'International Tables Vol C Tables 4.2.6.8 and 6.1.1.4'

loop_
_geom_angle_atom_site_label_1
_geom_angle_atom_site_label_2
_geom_angle_atom_site_label_3
_geom_angle_site_symmetry_1
_geom_angle_site_symmetry_3
_geom_angle
_geom_angle_publ_flag
N4 Cu1 N4 . 3_665 180.00(10) no
N4 Cu1 O1 . . 89.64(6) yes
N4 Cu1 O1 3_665 . 90.36(6) no
N4 Cu1 O1 . 3_665 90.36(6) yes
N4 Cu1 O1 3_665 3_665 89.64(6) no
N4 Cu1 O1A . 3_665 91.59(6) yes
N4 Cu1 O1A 3_665 3_665 88.41(6) no
N4 Cu1 O1A . . 88.41(6) yes
N4 Cu1 O1A 3_665 . 91.59(6) no
O1 Cu1 O1 . 3_665 180.00(7) no
O1 Cu1 O1A . 3_665 94.72(6) yes
O1 Cu1 O1A 3_665 3_665 85.28(6) no
O1 Cu1 O1A . . 85.28(6) yes
O1 Cu1 O1A 3_665 . 94.72(6) no
O1A Cu1 O1A 3_665 . 180.00(7) no
C5 N1 N2 . . 111.2(2) yes
C3 N2 N1 . . 102.0(2) yes
N2 C3 N4 . . 114.2(2) yes
N2 C3 N6 . . 121.2(2) yes
N4 C3 N6 . . 124.6(2) yes
C3 N4 Cu1 . . 125.00(10) yes
C5 N4 Cu1 . . 131.10(10) yes
C5 N4 C3 . . 103.6(2) yes
N1 C5 N4 . . 109.0(2) yes
C7 N6 C3 . . 126.30(10) yes
N6 C7 C8 . . 116.4(2) yes
O1 C7 N6 . . 123.7(2) yes
O1 C7 C8 . . 120.0(2) yes
C7 O1 Cu1 . . 130.60(10) yes
O2A N1A O1A . . 119.3(2) yes
O3A N1A O1A . . 120.6(2) yes
O3A N1A O2A . . 120.1(2) yes
N1A O1A Cu1 . . 121.70(10) yes

loop_
_geom_bond_atom_site_label_1
_geom_bond_atom_site_label_2
_geom_bond_site_symmetry_2
_geom_bond_distance
_geom_bond_publ_flag
Cu1 N4 . 1.946(2) yes
Cu1 N4 3_665 1.946(2) no
Cu1 O1 . 1.9650(10) yes
Cu1 O1 3_665 1.9650(10) no
Cu1 O1A . 2.525(2) yes
Cu1 O1A 3_665 2.525(2) no
N1 N2 . 1.365(3) yes
N1 C5 . 1.320(3) yes
N2 C3 . 1.317(2) yes
C3 N4 . 1.359(2) yes
C3 N6 . 1.377(2) yes
N4 C5 . 1.335(3) yes
N6 C7 . 1.339(2) yes
C7 C8 . 1.493(2) yes
C7 O1 . 1.248(2) yes
N1A O1A . 1.254(2) yes
N1A O2A . 1.246(2) yes
N1A O3A . 1.229(2) yes
